data_7127583
loop_
_publ_author_name
'Gurram, Ravikumar'
'Nanubolu, Jagadeesh Babu'
'Menon, Rajeev S.'

_publ_section_title
;
 Rapid synthesis of azepinoindole derivatives from tryptamine sulfonamides
 and bromoallyl sulfones <i>via</i> an acid-mediated cyclization and
 rearrangement.
;
_journal_issue 5
_journal_name_full 'Chemical communications (Cambridge, England)'
_journal_page_first 635
_journal_page_last 638
_journal_paper_doi 10.1039/d0cc06991d
_journal_volume 57
_journal_year 2021
_chemical_formula_moiety 'C21 H24 N2 O4 S2'
_chemical_formula_sum 'C21 H24 N2 O4 S2'
_chemical_formula_weight 432.54
_space_group_crystal_system monoclinic
_space_group_IT_number 14
_space_group_name_Hall '-P 2yn'
_space_group_name_H-M_alt 'P 1 21/n 1'
_atom_sites_solution_hydrogens mixed
_audit_creation_method SHELXL-2018/3
_audit_update_record
;
2020-08-26 deposited with the CCDC.	2020-12-14 downloaded from the CCDC.
;
_cell_angle_alpha 90
_cell_angle_beta 104.665(3)
_cell_angle_gamma 90
_cell_formula_units_Z 4
_cell_length_a 12.745(3)
_cell_length_b 8.2887(17)
_cell_length_c 20.697(4)
_cell_measurement_reflns_used 9807
_cell_measurement_temperature 293(2)
_cell_measurement_theta_max 28.29
_cell_measurement_theta_min 2.66
_cell_volume 2115.2(8)
_computing_cell_refinement 'Bruker SMART'
_computing_data_collection 'Bruker SMART'
_computing_data_reduction 'Bruker SAINT'
_computing_structure_refinement 'SHELXL-2018/3 (Sheldrick, 2018)'
_computing_structure_solution 'Bruker SHELXTL'
_diffrn_ambient_temperature 293(2)
_diffrn_measured_fraction_theta_full 1.000
_diffrn_measured_fraction_theta_max 0.998
_diffrn_measurement_device_type 'CCD area detector'
_diffrn_measurement_method 'phi and omega scans'
_diffrn_radiation_type MoK\a
_diffrn_radiation_wavelength 0.71073
_diffrn_reflns_av_R_equivalents 0.0261
_diffrn_reflns_av_unetI/netI 0.0190
_diffrn_reflns_Laue_measured_fraction_full 1.000
_diffrn_reflns_Laue_measured_fraction_max 0.998
_diffrn_reflns_limit_h_max 16
_diffrn_reflns_limit_h_min -16
_diffrn_reflns_limit_k_max 10
_diffrn_reflns_limit_k_min -10
_diffrn_reflns_limit_l_max 26
_diffrn_reflns_limit_l_min -26
_diffrn_reflns_number 23596
_diffrn_reflns_point_group_measured_fraction_full 1.000
_diffrn_reflns_point_group_measured_fraction_max 0.998
_diffrn_reflns_theta_full 25.242
_diffrn_reflns_theta_max 27.499
_diffrn_reflns_theta_min 1.706
_diffrn_source 'sealed tube'
_exptl_absorpt_coefficient_mu 0.282
_exptl_absorpt_correction_T_max 0.919
_exptl_absorpt_correction_T_min 0.891
_exptl_absorpt_correction_type multi-scan
_exptl_absorpt_process_details 'Bruker AXS SADABS program'
_exptl_crystal_density_diffrn 1.358
_exptl_crystal_description BLOCK
_exptl_crystal_F_000 912
_exptl_crystal_recrystallization_method 'Re-crystallisation from solvent: Ethanol and Dichloromethane'
_exptl_crystal_size_max 0.410
_exptl_crystal_size_mid 0.340
_exptl_crystal_size_min 0.300
_refine_diff_density_max 0.353
_refine_diff_density_min -0.222
_refine_diff_density_rms 0.053
_refine_ls_extinction_method none
_refine_ls_goodness_of_fit_ref 1.152
_refine_ls_hydrogen_treatment mixed
_refine_ls_matrix_type full
_refine_ls_number_parameters 269
_refine_ls_number_reflns 4850
_refine_ls_number_restraints 0
_refine_ls_restrained_S_all 1.152
_refine_ls_R_factor_all 0.0563
_refine_ls_R_factor_gt 0.0524
_refine_ls_shift/su_max 0.000
_refine_ls_shift/su_mean 0.000
_refine_ls_structure_factor_coef Fsqd
_refine_ls_weighting_details 'w=1/[\s^2^(Fo^2^)+(0.0618P)^2^+0.9197P] where P=(Fo^2^+2Fc^2^)/3'
_refine_ls_weighting_scheme calc
_refine_ls_wR_factor_gt 0.1306
_refine_ls_wR_factor_ref 0.1333
_reflns_Friedel_coverage 0.000
_reflns_number_gt 4496
_reflns_number_total 4850
_reflns_threshold_expression 'I > 2\s(I)'
_cod_data_source_file d0cc06991d2.cif
_cod_data_source_block BE40M
_cod_depositor_comments
;
The following automatic conversions were performed:

data item '_exptl_absorpt_correction_type' value 'MULTI-SCAN' was
changed to 'multi-scan' in accordance with the
/home/data/users/saulius/crontab/automatic-downloads/rss-feeds/RSC/lib/dictionaries/cif_core.dic
dictionary named 'cif_core.dic' version 2.4.2 last updated on
2011-04-26.

Automatic conversion script
Id: cif_fix_values 7556 2019-12-06 15:28:31Z antanas 

 Adding full bibliography for 7127582--7127583.cif.
;
_cod_original_sg_symbol_H-M 'P 21/n'
_cod_database_code 7127583
_shelx_shelxl_version_number 2018/3
_shelx_space_group_comment
;
The symmetry employed for this shelxl refinement is uniquely defined
by the following loop, which should always be used as a source of
symmetry information in preference to the above space-group names.
They are only intended as comments.
;
_shelx_estimated_absorpt_t_min 0.893
_shelx_estimated_absorpt_t_max 0.920

loop_
_space_group_symop_operation_xyz
'x, y, z'
'-x+1/2, y+1/2, -z+1/2'
'-x, -y, -z'
'x-1/2, -y-1/2, z-1/2'

loop_
_atom_site_label
_atom_site_type_symbol
_atom_site_fract_x
_atom_site_fract_y
_atom_site_fract_z
_atom_site_U_iso_or_equiv
_atom_site_adp_type
_atom_site_occupancy
_atom_site_site_symmetry_order
_atom_site_calc_flag
_atom_site_refinement_flags_posn
_atom_site_refinement_flags_adp
_atom_site_refinement_flags_occupancy
_atom_site_disorder_assembly
_atom_site_disorder_group
S1 S 0.60928(4) 0.61997(6) 0.25769(2) 0.04044(15) Uani 1 1 d . . . . .
O1 O 0.72453(12) 0.5941(2) 0.27704(8) 0.0529(4) Uani 1 1 d . . . . .
N1 N 0.37604(13) 0.12755(19) 0.14743(9) 0.0378(4) Uani 1 1 d . . . . .
C1 C 0.34990(16) 0.0743(2) 0.08230(10) 0.0400(4) Uani 1 1 d . . . . .
H1N H 0.3488(18) 0.098(3) 0.1754(11) 0.040(6) Uiso 1 1 d . . . . .
S2 S 0.28880(4) 0.53883(6) 0.19743(3) 0.04295(15) Uani 1 1 d . . . . .
O2 O 0.55442(13) 0.6216(2) 0.30989(8) 0.0572(4) Uani 1 1 d . . . . .
N2 N 0.55020(12) 0.48859(19) 0.20021(7) 0.0346(3) Uani 1 1 d . . . . .
C2 C 0.28066(19) -0.0496(3) 0.05206(12) 0.0535(5) Uani 1 1 d . . . . .
H2 H 0.244315 -0.113360 0.076365 0.064 Uiso 1 1 calc R U . . .
O3 O 0.33745(14) 0.68092(19) 0.17811(10) 0.0647(5) Uani 1 1 d . . . . .
C3 C 0.2684(2) -0.0735(3) -0.01519(14) 0.0651(7) Uani 1 1 d . . . . .
H3 H 0.221329 -0.153530 -0.036938 0.078 Uiso 1 1 calc R U . . .
O4 O 0.21660(13) 0.5588(2) 0.24059(9) 0.0613(5) Uani 1 1 d . . . . .
C4 C 0.3244(2) 0.0186(3) -0.05147(12) 0.0664(7) Uani 1 1 d . . . . .
H4 H 0.314563 -0.001601 -0.096812 0.080 Uiso 1 1 calc R U . . .
C5 C 0.3939(2) 0.1389(3) -0.02165(11) 0.0567(6) Uani 1 1 d . . . . .
H5 H 0.431733 0.198952 -0.046294 0.068 Uiso 1 1 calc R U . . .
C6 C 0.40713(16) 0.1697(2) 0.04657(10) 0.0411(4) Uani 1 1 d . . . . .
C7 C 0.46824(15) 0.2840(2) 0.09297(9) 0.0368(4) Uani 1 1 d . . . . .
C8 C 0.44580(14) 0.2563(2) 0.15284(9) 0.0319(4) Uani 1 1 d . . . . .
C9 C 0.48628(14) 0.3495(2) 0.21705(9) 0.0312(4) Uani 1 1 d . . . . .
C10 C 0.55692(17) 0.2402(2) 0.27120(10) 0.0421(4) Uani 1 1 d . . . . .
H10A H 0.618032 0.201993 0.256398 0.063 Uiso 1 1 calc R U . . .
H10B H 0.514698 0.149916 0.279179 0.063 Uiso 1 1 calc R U . . .
H10C H 0.582024 0.300579 0.311762 0.063 Uiso 1 1 calc R U . . .
C11 C 0.61794(16) 0.4506(3) 0.15316(10) 0.0411(4) Uani 1 1 d . . . . .
H11A H 0.664434 0.359134 0.169774 0.049 Uiso 1 1 calc R U . . .
H11B H 0.663727 0.542230 0.150007 0.049 Uiso 1 1 calc R U . . .
C12 C 0.54585(18) 0.4117(3) 0.08479(10) 0.0459(5) Uani 1 1 d . . . . .
H12A H 0.506721 0.507467 0.065143 0.055 Uiso 1 1 calc R U . . .
H12B H 0.589365 0.374088 0.055562 0.055 Uiso 1 1 calc R U . . .
C13 C 0.5854(2) 0.8048(3) 0.21450(14) 0.0637(7) Uani 1 1 d . . . . .
H13A H 0.508762 0.823733 0.199902 0.096 Uiso 1 1 calc R U . . .
H13B H 0.615499 0.800776 0.176427 0.096 Uiso 1 1 calc R U . . .
H13C H 0.619062 0.890542 0.243619 0.096 Uiso 1 1 calc R U . . .
C14 C 0.38915(14) 0.4049(2) 0.24326(9) 0.0344(4) Uani 1 1 d . . . . .
H14A H 0.418929 0.454362 0.286489 0.041 Uiso 1 1 calc R U . . .
H14B H 0.351601 0.308061 0.251299 0.041 Uiso 1 1 calc R U . . .
C15 C 0.21302(16) 0.4421(2) 0.12505(10) 0.0421(4) Uani 1 1 d . . . . .
C16 C 0.13080(18) 0.3366(3) 0.12997(11) 0.0503(5) Uani 1 1 d . . . . .
H16 H 0.118918 0.312846 0.171466 0.060 Uiso 1 1 calc R U . . .
C17 C 0.0670(2) 0.2674(3) 0.07309(12) 0.0591(6) Uani 1 1 d . . . . .
H17 H 0.012209 0.196392 0.076524 0.071 Uiso 1 1 calc R U . . .
C18 C 0.0830(2) 0.3015(3) 0.01086(12) 0.0591(6) Uani 1 1 d . . . . .
C19 C 0.1654(2) 0.4064(4) 0.00711(12) 0.0644(7) Uani 1 1 d . . . . .
H19 H 0.177141 0.429779 -0.034443 0.077 Uiso 1 1 calc R U . . .
C20 C 0.23097(19) 0.4779(3) 0.06356(12) 0.0539(6) Uani 1 1 d . . . . .
H20 H 0.285980 0.548527 0.060114 0.065 Uiso 1 1 calc R U . . .
C21 C 0.0134(3) 0.2238(5) -0.05117(14) 0.0893(10) Uani 1 1 d . . . . .
H21A H -0.013261 0.305125 -0.084270 0.134 Uiso 1 1 calc R U . . .
H21B H -0.046654 0.169831 -0.040428 0.134 Uiso 1 1 calc R U . . .
H21C H 0.055839 0.146891 -0.068318 0.134 Uiso 1 1 calc R U . . .

loop_
_atom_site_aniso_label
_atom_site_aniso_U_11
_atom_site_aniso_U_22
_atom_site_aniso_U_33
_atom_site_aniso_U_23
_atom_site_aniso_U_13
_atom_site_aniso_U_12
S1 0.0427(3) 0.0387(3) 0.0405(3) -0.00584(19) 0.0116(2) -0.00644(19)
O1 0.0430(8) 0.0596(9) 0.0535(9) -0.0042(7) 0.0077(7) -0.0085(7)
N1 0.0422(9) 0.0336(8) 0.0410(9) 0.0012(7) 0.0171(7) -0.0038(6)
C1 0.0421(10) 0.0348(9) 0.0429(10) -0.0023(8) 0.0101(8) 0.0026(8)
S2 0.0427(3) 0.0340(3) 0.0549(3) -0.0004(2) 0.0174(2) 0.00845(19)
O2 0.0605(9) 0.0659(10) 0.0501(9) -0.0216(8) 0.0232(7) -0.0123(8)
N2 0.0387(8) 0.0334(7) 0.0349(8) -0.0030(6) 0.0155(6) -0.0054(6)
C2 0.0533(12) 0.0434(11) 0.0602(14) -0.0031(10) 0.0080(10) -0.0087(9)
O3 0.0624(10) 0.0361(8) 0.0901(13) 0.0148(8) 0.0090(9) 0.0019(7)
C3 0.0691(16) 0.0533(14) 0.0640(15) -0.0157(12) 0.0002(12) -0.0119(12)
O4 0.0554(9) 0.0655(11) 0.0691(11) -0.0173(9) 0.0272(8) 0.0174(8)
C4 0.0849(18) 0.0667(16) 0.0428(12) -0.0139(12) 0.0071(12) -0.0071(14)
C5 0.0763(16) 0.0549(13) 0.0386(11) -0.0055(10) 0.0140(11) -0.0074(12)
C6 0.0464(10) 0.0380(10) 0.0390(10) -0.0028(8) 0.0111(8) 0.0014(8)
C7 0.0437(10) 0.0352(9) 0.0336(9) -0.0011(7) 0.0141(7) 0.0010(8)
C8 0.0345(8) 0.0272(8) 0.0361(9) 0.0012(7) 0.0130(7) 0.0025(6)
C9 0.0343(8) 0.0294(8) 0.0331(8) 0.0022(7) 0.0146(7) 0.0020(7)
C10 0.0483(11) 0.0406(10) 0.0380(10) 0.0066(8) 0.0121(8) 0.0087(8)
C11 0.0433(10) 0.0455(11) 0.0403(10) -0.0026(8) 0.0210(8) -0.0083(8)
C12 0.0596(12) 0.0466(11) 0.0376(10) -0.0002(8) 0.0235(9) -0.0101(9)
C13 0.0738(16) 0.0339(11) 0.0786(17) 0.0018(11) 0.0103(13) -0.0074(11)
C14 0.0384(9) 0.0329(9) 0.0359(9) 0.0016(7) 0.0170(7) 0.0023(7)
C15 0.0377(9) 0.0433(10) 0.0471(11) 0.0070(9) 0.0140(8) 0.0112(8)
C16 0.0465(11) 0.0587(13) 0.0476(11) 0.0071(10) 0.0154(9) -0.0001(10)
C17 0.0499(13) 0.0679(16) 0.0585(14) 0.0026(12) 0.0118(11) -0.0041(11)
C18 0.0504(13) 0.0727(16) 0.0515(13) 0.0013(12) 0.0079(10) 0.0117(12)
C19 0.0656(15) 0.0875(19) 0.0438(12) 0.0138(12) 0.0205(11) 0.0153(14)
C20 0.0497(12) 0.0602(14) 0.0557(13) 0.0150(11) 0.0204(10) 0.0076(10)
C21 0.077(2) 0.126(3) 0.0566(16) -0.0122(18) 0.0003(14) 0.003(2)

loop_
_atom_type_symbol
_atom_type_description
_atom_type_scat_dispersion_real
_atom_type_scat_dispersion_imag
_atom_type_scat_source
C C 0.0033 0.0016 'International Tables Vol C Tables 4.2.6.8 and 6.1.1.4'
H H 0.0000 0.0000 'International Tables Vol C Tables 4.2.6.8 and 6.1.1.4'
N N 0.0061 0.0033 'International Tables Vol C Tables 4.2.6.8 and 6.1.1.4'
O O 0.0106 0.0060 'International Tables Vol C Tables 4.2.6.8 and 6.1.1.4'
S S 0.1246 0.1234 'International Tables Vol C Tables 4.2.6.8 and 6.1.1.4'

loop_
_geom_angle_atom_site_label_1
_geom_angle_atom_site_label_2
_geom_angle_atom_site_label_3
_geom_angle
_geom_angle_site_symmetry_1
_geom_angle_site_symmetry_3
_geom_angle_publ_flag
O2 S1 O1 116.89(10) . . ?
O2 S1 N2 109.30(9) . . ?
O1 S1 N2 110.52(9) . . ?
O2 S1 C13 108.75(13) . . ?
O1 S1 C13 107.70(12) . . ?
N2 S1 C13 102.70(10) . . ?
C8 N1 C1 108.63(16) . . ?
N1 C1 C2 130.1(2) . . ?
N1 C1 C6 107.79(17) . . ?
C2 C1 C6 122.1(2) . . ?
O3 S2 O4 117.79(11) . . ?
O3 S2 C15 108.68(11) . . ?
O4 S2 C15 106.30(10) . . ?
O3 S2 C14 111.01(9) . . ?
O4 S2 C14 103.10(10) . . ?
C15 S2 C14 109.63(9) . . ?
C11 N2 C9 115.30(14) . . ?
C11 N2 S1 112.15(12) . . ?
C9 N2 S1 121.02(11) . . ?
C3 C2 C1 117.2(2) . . ?
C2 C3 C4 121.7(2) . . ?
C5 C4 C3 121.2(2) . . ?
C4 C5 C6 119.0(2) . . ?
C5 C6 C1 118.7(2) . . ?
C5 C6 C7 134.6(2) . . ?
C1 C6 C7 106.62(17) . . ?
C8 C7 C6 107.17(17) . . ?
C8 C7 C12 121.56(17) . . ?
C6 C7 C12 131.25(17) . . ?
C7 C8 N1 109.75(16) . . ?
C7 C8 C9 127.69(16) . . ?
N1 C8 C9 122.55(15) . . ?
N2 C9 C8 105.83(13) . . ?
N2 C9 C10 111.62(15) . . ?
C8 C9 C10 110.23(15) . . ?
N2 C9 C14 112.56(14) . . ?
C8 C9 C14 109.63(15) . . ?
C10 C9 C14 107.00(14) . . ?
N2 C11 C12 109.93(16) . . ?
C7 C12 C11 107.98(16) . . ?
C9 C14 S2 122.14(12) . . ?
C20 C15 C16 120.5(2) . . ?
C20 C15 S2 120.25(18) . . ?
C16 C15 S2 119.15(16) . . ?
C17 C16 C15 119.6(2) . . ?
C16 C17 C18 121.2(2) . . ?
C19 C18 C17 118.3(2) . . ?
C19 C18 C21 120.9(3) . . ?
C17 C18 C21 120.8(3) . . ?
C18 C19 C20 121.8(2) . . ?
C15 C20 C19 118.7(2) . . ?

loop_
_geom_bond_atom_site_label_1
_geom_bond_atom_site_label_2
_geom_bond_distance
_geom_bond_site_symmetry_2
_geom_bond_publ_flag
S1 O2 1.4278(16) . ?
S1 O1 1.4375(16) . ?
S1 N2 1.6476(16) . ?
S1 C13 1.761(2) . ?
N1 C8 1.375(2) . ?
N1 C1 1.377(3) . ?
C1 C2 1.395(3) . ?
C1 C6 1.406(3) . ?
S2 O3 1.4342(17) . ?
S2 O4 1.4451(16) . ?
S2 C15 1.757(2) . ?
S2 C14 1.7760(19) . ?
N2 C11 1.490(2) . ?
N2 C9 1.503(2) . ?
C2 C3 1.375(4) . ?
C3 C4 1.388(4) . ?
C4 C5 1.373(4) . ?
C5 C6 1.402(3) . ?
C6 C7 1.431(3) . ?
C7 C8 1.360(2) . ?
C7 C12 1.487(3) . ?
C8 C9 1.511(2) . ?
C9 C10 1.542(2) . ?
C9 C14 1.542(2) . ?
C11 C12 1.514(3) . ?
C15 C20 1.381(3) . ?
C15 C16 1.388(3) . ?
C16 C17 1.375(3) . ?
C17 C18 1.383(3) . ?
C18 C19 1.381(4) . ?
C18 C21 1.508(4) . ?
C19 C20 1.386(4) . ?
